data_2015039
loop_
_publ_author_name
'Blewett, Gavin'
'Bredenkamp, Martin W.'
'Koch, Klaus R.'

_publ_section_title
;
 Polymorphism in bipodal <i>O</i>,<i>O</i>'-dimethyl
 <i>N</i>,<i>N</i>'-(<i>m</i>-phenylenedicarbonyl)bis(thiocarbamate)
;
_journal_issue 7
_journal_name_full 'Acta Crystallographica Section C'
_journal_page_first o469
_journal_page_last o472
_journal_paper_doi 10.1107/S0108270105018494
_journal_volume 61
_journal_year 2005
_chemical_formula_iupac 'C12 H12 N2 O4 S2'
_chemical_formula_moiety 'C12 H12 N2 O4 S2'
_chemical_formula_sum 'C12 H12 N2 O4 S2'
_chemical_formula_weight 312.36
_chemical_name_systematic
;
O,O'-dimethyl N,N'-(m-phenylenedicarbonyl)dithiocarbamate
;
_space_group_IT_number 15
_symmetry_cell_setting monoclinic
_symmetry_space_group_name_Hall '-C 2yc'
_symmetry_space_group_name_H-M 'C 1 2/c 1'
_atom_sites_solution_hydrogens geom
_atom_sites_solution_primary direct
_atom_sites_solution_secondary difmap
_cell_angle_alpha 90.00
_cell_angle_beta 98.435(3)
_cell_angle_gamma 90.00
_cell_formula_units_Z 4
_cell_length_a 19.336(3)
_cell_length_b 8.2864(13)
_cell_length_c 8.6590(14)
_cell_measurement_reflns_used 1347
_cell_measurement_temperature 100(2)
_cell_measurement_theta_max 26.00
_cell_measurement_theta_min 2.13
_cell_volume 1372.4(4)
_computing_cell_refinement 'SAINT (Bruker, 2002)'
_computing_data_collection 'SMART (Bruker, 2001)'
_computing_data_reduction SAINT
_computing_molecular_graphics 'XSEED (Barbour, 2001)'
_computing_publication_material XSEED
_computing_structure_refinement 'SHELXL97 (Sheldrick, 1997)'
_computing_structure_solution 'SHELXS97 (Sheldrick, 1997)'
_diffrn_ambient_temperature 100(2)
_diffrn_measured_fraction_theta_full 0.987
_diffrn_measured_fraction_theta_max 0.987
_diffrn_measurement_device_type 'Bruker SMART APEX CCD'
_diffrn_measurement_method \w
_diffrn_radiation_monochromator graphite
_diffrn_radiation_source 'fine-focus sealed tube'
_diffrn_radiation_type MoK\a
_diffrn_radiation_wavelength 0.71073
_diffrn_reflns_av_R_equivalents 0.0272
_diffrn_reflns_av_sigmaI/netI 0.0326
_diffrn_reflns_limit_h_max 22
_diffrn_reflns_limit_h_min -23
_diffrn_reflns_limit_k_max 10
_diffrn_reflns_limit_k_min -9
_diffrn_reflns_limit_l_max 10
_diffrn_reflns_limit_l_min -10
_diffrn_reflns_number 3729
_diffrn_reflns_theta_full 27.10
_diffrn_reflns_theta_max 26.00
_diffrn_reflns_theta_min 2.13
_diffrn_standards_number 0
_exptl_absorpt_coefficient_mu 0.402
_exptl_absorpt_correction_T_max 0.964
_exptl_absorpt_correction_T_min 0.948
_exptl_absorpt_correction_type multi-scan
_exptl_absorpt_process_details '(SADABS; Sheldrick, 2002)'
_exptl_crystal_colour white
_exptl_crystal_density_diffrn 1.512
_exptl_crystal_density_method 'not measured'
_exptl_crystal_description needle
_exptl_crystal_F_000 648
_exptl_crystal_size_max 0.24
_exptl_crystal_size_mid 0.11
_exptl_crystal_size_min 0.09
_refine_diff_density_max 0.504
_refine_diff_density_min -0.247
_refine_ls_extinction_method none
_refine_ls_goodness_of_fit_ref 1.064
_refine_ls_hydrogen_treatment constr
_refine_ls_matrix_type full
_refine_ls_number_parameters 93
_refine_ls_number_reflns 1507
_refine_ls_number_restraints 0
_refine_ls_restrained_S_all 1.064
_refine_ls_R_factor_all 0.0522
_refine_ls_R_factor_gt 0.0454
_refine_ls_shift/su_max 0.000
_refine_ls_shift/su_mean 0.000
_refine_ls_structure_factor_coef Fsqd
_refine_ls_weighting_details 'w = 1/[\s^2^(Fo^2^)+(0.0659P)^2^+1.4244P] where P = (Fo^2^+2Fc^2^)/3'
_refine_ls_weighting_scheme calc
_refine_ls_wR_factor_gt 0.1145
_refine_ls_wR_factor_ref 0.1190
_reflns_number_gt 1183
_reflns_number_total 1347
_reflns_threshold_expression I>2\s(I)
_cod_data_source_file rb1007.cif
_cod_data_source_block I
_cod_original_sg_symbol_H-M 'C 2/c'
_cod_database_code 2015039
_cod_database_fobs_code 2015039

loop_
_symmetry_equiv_pos_as_xyz
'x, y, z'
'-x, y, -z+1/2'
'x+1/2, y+1/2, z'
'-x+1/2, y+1/2, -z+1/2'
'-x, -y, -z'
'x, -y, z-1/2'
'-x+1/2, -y+1/2, -z'
'x+1/2, -y+1/2, z-1/2'

loop_
_atom_site_label
_atom_site_fract_x
_atom_site_fract_y
_atom_site_fract_z
_atom_site_U_iso_or_equiv
_atom_site_adp_type
_atom_site_calc_flag
_atom_site_refinement_flags
_atom_site_occupancy
_atom_site_disorder_assembly
_atom_site_disorder_group
_atom_site_type_symbol
S1 0.16236(3) 0.14181(6) 0.49592(7) 0.0277(2) Uani d . 1 . . S
O1 0.18079(8) 0.39041(19) 0.68924(16) 0.0236(4) Uani d . 1 . . O
O2 0.10169(8) 0.64974(17) 0.62533(16) 0.0214(3) Uani d . 1 . . O
N1 0.11436(8) 0.4391(2) 0.45795(18) 0.0175(4) Uani d . 1 . . N
H1 0.1045 0.4117 0.3590 0.021 Uiso calc R 1 . . H
C1 0.22244(12) 0.2858(3) 0.8009(2) 0.0291(5) Uani d . 1 . . C
H11 0.1945 0.1920 0.8224 0.044 Uiso calc R 1 . . H
H13 0.2371 0.3453 0.8980 0.044 Uiso calc R 1 . . H
H12 0.2638 0.2494 0.7575 0.044 Uiso calc R 1 . . H
C2 0.15354(10) 0.3276(3) 0.5541(2) 0.0188(4) Uani d . 1 . . C
C3 0.08886(10) 0.5868(2) 0.4969(2) 0.0167(4) Uani d . 1 . . C
C4 0.04207(10) 0.6689(2) 0.3672(2) 0.0161(4) Uani d . 1 . . C
C5 0.0000 0.5842(3) 0.2500 0.0149(5) Uani d S 1 . . C
H5 0.0000 0.4696 0.2500 0.018 Uiso calc SR 1 . . H
C6 0.04011(11) 0.8365(3) 0.3698(2) 0.0215(5) Uani d . 1 . . C
H6 0.0663 0.8937 0.4538 0.026 Uiso calc R 1 . . H
C7 0.0000 0.9207(4) 0.2500 0.0250(6) Uani d S 1 . . C
H7 0.0000 1.0354 0.2500 0.030 Uiso calc SR 1 . . H

loop_
_atom_site_aniso_label
_atom_site_aniso_U_11
_atom_site_aniso_U_22
_atom_site_aniso_U_33
_atom_site_aniso_U_12
_atom_site_aniso_U_13
_atom_site_aniso_U_23
S1 0.0297(3) 0.0215(3) 0.0292(3) -0.0018(2) -0.0040(2) 0.0010(2)
O1 0.0239(8) 0.0336(8) 0.0114(7) 0.0067(6) -0.0038(5) 0.0015(6)
O2 0.0258(8) 0.0258(8) 0.0110(7) -0.0039(6) -0.0022(5) -0.0007(5)
N1 0.0183(8) 0.0246(9) 0.0084(7) -0.0014(6) -0.0018(6) 0.0014(6)
C1 0.0277(12) 0.0420(14) 0.0159(10) 0.0105(10) -0.0027(8) 0.0076(9)
C2 0.0139(9) 0.0265(11) 0.0159(9) -0.0022(8) 0.0017(7) 0.0032(8)
C3 0.0138(9) 0.0244(10) 0.0116(9) -0.0054(7) 0.0007(7) 0.0024(7)
C4 0.0152(9) 0.0236(10) 0.0098(9) -0.0005(7) 0.0021(7) 0.0015(7)
C5 0.0143(12) 0.0205(13) 0.0101(12) 0.000 0.0027(9) 0.000
C6 0.0229(10) 0.0248(11) 0.0161(10) -0.0051(8) 0.0002(8) -0.0033(8)
C7 0.0318(17) 0.0179(14) 0.0243(15) 0.000 0.0006(12) 0.000

loop_
_atom_type_symbol
_atom_type_description
_atom_type_scat_dispersion_real
_atom_type_scat_dispersion_imag
_atom_type_scat_source
C C 0.0033 0.0016 'International Tables Vol C Tables 4.2.6.8 and 6.1.1.4'
H H 0.0000 0.0000 'International Tables Vol C Tables 4.2.6.8 and 6.1.1.4'
N N 0.0061 0.0033 'International Tables Vol C Tables 4.2.6.8 and 6.1.1.4'
O O 0.0106 0.0060 'International Tables Vol C Tables 4.2.6.8 and 6.1.1.4'
S S 0.1246 0.1234 'International Tables Vol C Tables 4.2.6.8 and 6.1.1.4'

loop_
_geom_angle_atom_site_label_1
_geom_angle_atom_site_label_2
_geom_angle_atom_site_label_3
_geom_angle_site_symmetry_1
_geom_angle_site_symmetry_3
_geom_angle
_geom_angle_publ_flag
C2 O1 C1 . . 117.78(17) ?
C3 N1 C2 . . 128.71(16) ?
C3 N1 H1 . . 115.6 ?
C2 N1 H1 . . 115.6 ?
O1 C1 H11 . . 109.5 ?
O1 C1 H13 . . 109.5 ?
H11 C1 H13 . . 109.5 ?
O1 C1 H12 . . 109.5 ?
H11 C1 H12 . . 109.5 ?
H13 C1 H12 . . 109.5 ?
O1 C2 N1 . . 112.41(18) ?
O1 C2 S1 . . 126.76(15) ?
N1 C2 S1 . . 120.84(15) ?
O2 C3 N1 . . 124.74(17) ?
O2 C3 C4 . . 120.59(18) ?
N1 C3 C4 . . 114.66(16) ?
C6 C4 C5 . . 120.03(18) ?
C6 C4 C3 . . 117.15(17) yes
C5 C4 C3 . . 122.78(19) yes
C4 C5 C4 . 2 119.6(3) ?
C4 C5 H5 . . 120.2 ?
C7 C6 C4 . . 120.24(19) ?
C7 C6 H6 . . 119.9 ?
C4 C6 H6 . . 119.9 ?
C6 C7 H7 2 . 120.2 ?
C6 C7 H7 . . 120.2 ?

loop_
_geom_bond_atom_site_label_1
_geom_bond_atom_site_label_2
_geom_bond_site_symmetry_2
_geom_bond_distance
_geom_bond_publ_flag
S1 C2 . 1.637(2) yes
O1 C2 . 1.318(2) yes
O1 C1 . 1.451(2) ?
O2 C3 . 1.220(2) yes
N1 C3 . 1.380(3) yes
N1 C2 . 1.391(3) yes
N1 H1 . 0.8800 ?
C1 H11 . 0.9800 ?
C1 H13 . 0.9800 ?
C1 H12 . 0.9800 ?
C3 C4 . 1.498(3) ?
C4 C6 . 1.390(3) ?
C4 C5 . 1.393(2) ?
C5 H5 . 0.9500 ?
C6 C7 . 1.388(3) ?
C6 H6 . 0.9500 ?
C7 H7 . 0.9500 ?

loop_
_geom_hbond_atom_site_label_D
_geom_hbond_atom_site_label_H
_geom_hbond_atom_site_label_A
_geom_hbond_site_symmetry_A
_geom_hbond_distance_DH
_geom_hbond_distance_HA
_geom_hbond_distance_DA
_geom_hbond_angle_DHA
C6 H6 S1 1_565 0.95 2.76 3.525(2) 138
C5 H5 O2 6_565 0.95 2.58 3.068(2) 113
C5 H5 O2 5_566 0.95 2.58 3.068(2) 113
N1 H1 O2 6_565 0.88 2.08 2.948(2) 169

loop_
_geom_torsion_atom_site_label_1
_geom_torsion_atom_site_label_2
_geom_torsion_atom_site_label_3
_geom_torsion_atom_site_label_4
_geom_torsion_site_symmetry_4
_geom_torsion
_geom_torsion_publ_flag
C1 O1 C2 N1 . 179.47(16) ?
C1 O1 C2 S1 . -0.9(3) ?
C3 N1 C2 O1 . -15.6(3) ?
C3 N1 C2 S1 . 164.72(16) yes
C2 N1 C3 O2 . 5.8(3) yes
C2 N1 C3 C4 . -173.86(18) ?
O2 C3 C4 C6 . 28.7(3) ?
N1 C3 C4 C6 . -151.65(18) ?
O2 C3 C4 C5 . -149.28(17) ?
N1 C3 C4 C5 . 30.4(2) ?
C6 C4 C5 C4 2 2.22(13) ?
C3 C4 C5 C4 2 -179.9(2) ?
C5 C4 C6 C7 . -4.5(3) ?
C3 C4 C6 C7 . 177.50(15) ?
C4 C6 C7 C6 2 2.23(13) ?

loop_
_cod_related_entry_id
_cod_related_entry_database
_cod_related_entry_code
1 ChemSpider 21133790
